data_1543303
loop_
_publ_author_name
'Barros, Stephanie A.'
'Yoon, Ina'
'Suh, Sung-Eun'
'Chenoweth, David M.'

_publ_section_title
;
 Bridgehead-Substituted Triptycenes for Discovery of Nucleic Acid Junction
 Binders.
;
_journal_issue 10
_journal_name_full 'Organic letters'
_journal_page_first 2423
_journal_page_last 2426
_journal_paper_doi 10.1021/acs.orglett.6b00945
_journal_volume 18
_journal_year 2016
_chemical_formula_sum 'C25 H18 Cl3 N3 O8'
_chemical_formula_weight 594.77
_space_group_IT_number 15
_symmetry_cell_setting monoclinic
_symmetry_Int_Tables_number 15
_symmetry_space_group_name_Hall '-C 2yc'
_symmetry_space_group_name_H-M 'C 1 2/c 1'
_atom_sites_solution_hydrogens geom
_atom_sites_solution_primary direct
_audit_creation_method SHELXL-97
_cell_angle_alpha 90.00
_cell_angle_beta 120.796(2)
_cell_angle_gamma 90.00
_cell_formula_units_Z 8
_cell_length_a 29.8039(12)
_cell_length_b 9.4923(4)
_cell_length_c 22.1375(9)
_cell_measurement_reflns_used 9821
_cell_measurement_temperature 100(2)
_cell_measurement_theta_max 25.36
_cell_measurement_theta_min 2.35
_cell_volume 5379.8(4)
_computing_data_collection 'Bruker APEX2'
_computing_data_reduction 'Bruker SAINT'
_computing_structure_refinement 'SHELXL-97 (Sheldrick, 2008)'
_computing_structure_solution 'SHELXS-97 (Sheldrick, 2008)'
_diffrn_ambient_temperature 100(1)
_diffrn_measured_fraction_theta_full 0.993
_diffrn_measured_fraction_theta_max 0.993
_diffrn_measurement_device 'CCD Area Detector'
_diffrn_measurement_device_type 'Bruker APEXII'
_diffrn_measurement_method 'phi and omega scans'
_diffrn_radiation_monochromator graphite
_diffrn_radiation_source 'fine-focus sealed tube'
_diffrn_radiation_type MoK\a
_diffrn_radiation_wavelength 0.71073
_diffrn_reflns_av_R_equivalents 0.0251
_diffrn_reflns_av_sigmaI/netI 0.0156
_diffrn_reflns_limit_h_max 32
_diffrn_reflns_limit_h_min -35
_diffrn_reflns_limit_k_max 11
_diffrn_reflns_limit_k_min -11
_diffrn_reflns_limit_l_max 26
_diffrn_reflns_limit_l_min -26
_diffrn_reflns_number 39795
_diffrn_reflns_theta_full 25.40
_diffrn_reflns_theta_max 25.40
_diffrn_reflns_theta_min 1.59
_exptl_absorpt_coefficient_mu 0.394
_exptl_absorpt_correction_T_max 0.7452
_exptl_absorpt_correction_T_min 0.7055
_exptl_absorpt_correction_type multi-scan
_exptl_absorpt_process_details '(SADABS; Sheldrick, 2007)'
_exptl_crystal_density_diffrn 1.469
_exptl_crystal_density_method 'not measured'
_exptl_crystal_description prism
_exptl_crystal_F_000 2432
_exptl_crystal_size_max 0.25
_exptl_crystal_size_mid 0.12
_exptl_crystal_size_min 0.10
_refine_diff_density_max 0.412
_refine_diff_density_min -0.525
_refine_diff_density_rms 0.048
_refine_ls_extinction_method none
_refine_ls_goodness_of_fit_ref 1.039
_refine_ls_hydrogen_treatment constr
_refine_ls_matrix_type full
_refine_ls_number_parameters 345
_refine_ls_number_reflns 4911
_refine_ls_number_restraints 0
_refine_ls_restrained_S_all 1.039
_refine_ls_R_factor_all 0.0400
_refine_ls_R_factor_gt 0.0335
_refine_ls_shift/su_max 0.001
_refine_ls_shift/su_mean 0.000
_refine_ls_structure_factor_coef Fsqd
_refine_ls_weighting_details 'calc w=1/[\s^2^(Fo^2^)+(0.0417P)^2^+8.6007P] where P=(Fo^2^+2Fc^2^)/3'
_refine_ls_weighting_scheme calc
_refine_ls_wR_factor_gt 0.0855
_refine_ls_wR_factor_ref 0.0897
_reflns_number_gt 4274
_reflns_number_total 4911
_reflns_threshold_expression >2sigma(I)
_cod_data_source_file ol6b00945_si_002.cif
_cod_data_source_block shelxl
_cod_depositor_comments
;
The following automatic conversions were performed:
'_atom_site_symetry_multiplicity' tag replaced with
'_atom_site_symmetry_multiplicity' tag as specified in the
replacement file
'/usr/data/users/saulius/crontab/automatic-downloads/rss-feeds/ACS/lib/lists/replacement-tags.lst'.

Automatic conversion script
Id: cif_correct_tags 4268 2015-11-12 08:31:59Z antanas 

 Adding full bibliography for 1543303.cif.
;
_cod_original_sg_symbol_H-M 'C 2/c      '
_cod_database_code 1543303

loop_
_symmetry_equiv_pos_as_xyz
'x, y, z'
'-x, y, -z+1/2'
'x+1/2, y+1/2, z'
'-x+1/2, y+1/2, -z+1/2'
'-x, -y, -z'
'x, -y, z-1/2'
'-x+1/2, -y+1/2, -z'
'x+1/2, -y+1/2, z-1/2'

loop_
_atom_site_label
_atom_site_type_symbol
_atom_site_fract_x
_atom_site_fract_y
_atom_site_fract_z
_atom_site_U_iso_or_equiv
_atom_site_adp_type
_atom_site_occupancy
_atom_site_symmetry_multiplicity
_atom_site_calc_flag
_atom_site_refinement_flags
O1 O 0.06877(6) -0.04086(13) 0.26832(7) 0.0361(4) Uani 1 1 d .
O2 O 0.02533(6) 0.02670(14) 0.16028(7) 0.0351(4) Uani 1 1 d .
O3 O 0.05221(5) 0.55684(13) 0.57237(6) 0.0240(3) Uani 1 1 d .
O4 O 0.00373(5) 0.74000(13) 0.52370(7) 0.0245(3) Uani 1 1 d .
O5 O 0.32679(4) 0.51728(13) 0.55659(6) 0.0209(3) Uani 1 1 d .
O6 O 0.33982(5) 0.67958(14) 0.49848(7) 0.0259(3) Uani 1 1 d .
O7 O 0.17848(5) 0.11706(13) 0.58242(6) 0.0220(3) Uani 1 1 d .
O8 O 0.09596(5) 0.05219(13) 0.54483(6) 0.0235(3) Uani 1 1 d .
N1 N 0.05065(6) 0.05152(15) 0.22331(8) 0.0200(3) Uani 1 1 d .
N2 N 0.03371(5) 0.64815(15) 0.52657(7) 0.0167(3) Uani 1 1 d .
N3 N 0.31117(5) 0.59986(15) 0.50692(7) 0.0174(3) Uani 1 1 d .
C1 C 0.09060(6) 0.62059(16) 0.31712(8) 0.0122(3) Uani 1 1 d .
H1 H 0.0771 0.6941 0.2809 0.016 Uiso 1 1 calc R
C2 C 0.07596(6) 0.47298(16) 0.28711(8) 0.0117(3) Uani 1 1 d .
C3 C 0.04745(6) 0.44181(17) 0.21597(8) 0.0139(3) Uani 1 1 d .
H3 H 0.0347 0.5138 0.1828 0.018 Uiso 1 1 calc R
C4 C 0.03807(6) 0.30178(17) 0.19474(8) 0.0146(3) Uani 1 1 d .
H4 H 0.0182 0.2781 0.1474 0.019 Uiso 1 1 calc R
C5 C 0.05910(6) 0.19899(17) 0.24594(8) 0.0140(3) Uani 1 1 d .
C6 C 0.08860(6) 0.22731(17) 0.31764(8) 0.0125(3) Uani 1 1 d .
H6 H 0.1029 0.1549 0.3505 0.017 Uiso 1 1 calc R
C7 C 0.09582(6) 0.36674(16) 0.33833(8) 0.0114(3) Uani 1 1 d .
C8 C 0.07164(6) 0.63560(16) 0.36879(8) 0.0115(3) Uani 1 1 d .
C9 C 0.04019(6) 0.74317(16) 0.36825(8) 0.0135(3) Uani 1 1 d .
H9 H 0.0278 0.8117 0.3333 0.018 Uiso 1 1 calc R
C10 C 0.02726(6) 0.74829(17) 0.42023(8) 0.0147(3) Uani 1 1 d .
H10 H 0.0056 0.8186 0.4204 0.020 Uiso 1 1 calc R
C11 C 0.04764(6) 0.64563(17) 0.47177(8) 0.0138(3) Uani 1 1 d .
C12 C 0.08010(6) 0.53796(16) 0.47434(8) 0.0129(3) Uani 1 1 d .
H12 H 0.0939 0.4726 0.5108 0.017 Uiso 1 1 calc R
C13 C 0.09122(6) 0.53111(16) 0.42101(8) 0.0113(3) Uani 1 1 d .
C14 C 0.14997(6) 0.62006(16) 0.36267(8) 0.0120(3) Uani 1 1 d .
C15 C 0.18288(6) 0.71326(17) 0.35622(8) 0.0146(3) Uani 1 1 d .
H15 H 0.1693 0.7808 0.3208 0.019 Uiso 1 1 calc R
C16 C 0.23650(6) 0.70516(17) 0.40320(9) 0.0164(3) Uani 1 1 d .
H16 H 0.2594 0.7665 0.3997 0.022 Uiso 1 1 calc R
C17 C 0.25479(6) 0.60361(17) 0.45520(8) 0.0145(3) Uani 1 1 d .
C18 C 0.22265(6) 0.50686(17) 0.46217(8) 0.0129(3) Uani 1 1 d .
H18 H 0.2364 0.4388 0.4973 0.017 Uiso 1 1 calc R
C19 C 0.16965(6) 0.51543(16) 0.41509(8) 0.0121(3) Uani 1 1 d .
C20 C 0.12689(6) 0.42214(16) 0.41453(8) 0.0112(3) Uani 1 1 d .
C21 C 0.14857(6) 0.30881(16) 0.47153(8) 0.0124(3) Uani 1 1 d .
H21a H 0.1686 0.3549 0.5168 0.016 Uiso 1 1 calc R
H21b H 0.1725 0.2505 0.4651 0.016 Uiso 1 1 calc R
C22 C 0.10815(6) 0.21196(17) 0.47393(8) 0.0143(3) Uani 1 1 d .
H22a H 0.0803 0.2689 0.4716 0.019 Uiso 1 1 calc R
H22b H 0.0930 0.1502 0.4333 0.019 Uiso 1 1 calc R
C23 C 0.13230(6) 0.12440(17) 0.53990(8) 0.0150(3) Uani 1 1 d .
C24 C 0.11531(8) -0.0405(2) 0.60504(10) 0.0322(5) Uani 1 1 d .
H24a H 0.1368 -0.1123 0.6021 0.048 Uiso 1 1 calc R
H24b H 0.0864 -0.0835 0.6056 0.048 Uiso 1 1 calc R
H24c H 0.1356 0.0129 0.6474 0.048 Uiso 1 1 calc R
C25 C 0.225297(12) 0.24333(4) 0.295829(18) 0.0319(5) Uani 1 1 d .
H25 H 0.2493 0.3125 0.3300 0.042 Uiso 1 1 calc R
Cl1 Cl 0.168299(12) 0.33131(4) 0.233413(18) 0.03758(14) Uani 1 1 d R
Cl2 Cl 0.210020(12) 0.11661(4) 0.340899(18) 0.04837(17) Uani 1 1 d R
Cl3 Cl 0.256246(12) 0.16372(4) 0.255107(18) 0.0594(2) Uani 1 1 d R

loop_
_atom_site_aniso_label
_atom_site_aniso_U_11
_atom_site_aniso_U_22
_atom_site_aniso_U_33
_atom_site_aniso_U_23
_atom_site_aniso_U_13
_atom_site_aniso_U_12
O1 0.0615(10) 0.0136(6) 0.0260(7) -0.0006(6) 0.0171(7) -0.0041(6)
O2 0.0592(9) 0.0241(7) 0.0184(7) -0.0098(6) 0.0172(7) -0.0166(7)
O3 0.0354(7) 0.0243(7) 0.0199(6) 0.0045(5) 0.0197(6) 0.0064(6)
O4 0.0280(7) 0.0269(7) 0.0276(7) 0.0010(5) 0.0208(6) 0.0089(6)
O5 0.0171(6) 0.0206(6) 0.0204(6) -0.0009(5) 0.0064(5) 0.0024(5)
O6 0.0170(6) 0.0281(7) 0.0319(7) -0.0047(6) 0.0119(6) -0.0085(5)
O7 0.0196(6) 0.0235(7) 0.0165(6) 0.0045(5) 0.0047(5) -0.0019(5)
O8 0.0216(6) 0.0259(7) 0.0253(7) 0.0114(5) 0.0137(5) 0.0000(5)
N1 0.0279(8) 0.0172(7) 0.0194(8) -0.0047(6) 0.0152(7) -0.0076(6)
N2 0.0185(7) 0.0179(7) 0.0164(7) -0.0024(6) 0.0110(6) -0.0012(6)
N3 0.0153(7) 0.0161(7) 0.0211(8) -0.0067(6) 0.0095(6) -0.0016(6)
C1 0.0144(7) 0.0116(8) 0.0109(7) 0.0019(6) 0.0067(6) 0.0019(6)
C2 0.0110(7) 0.0137(8) 0.0138(8) 0.0005(6) 0.0087(6) 0.0016(6)
C3 0.0132(7) 0.0170(8) 0.0127(8) 0.0026(6) 0.0076(6) 0.0027(6)
C4 0.0134(7) 0.0204(8) 0.0115(8) -0.0015(6) 0.0075(6) -0.0028(6)
C5 0.0141(7) 0.0134(8) 0.0173(8) -0.0031(6) 0.0101(7) -0.0038(6)
C6 0.0128(7) 0.0135(8) 0.0139(8) 0.0017(6) 0.0088(6) 0.0002(6)
C7 0.0101(7) 0.0144(8) 0.0118(8) -0.0002(6) 0.0071(6) 0.0005(6)
C8 0.0109(7) 0.0118(7) 0.0116(7) -0.0021(6) 0.0056(6) -0.0026(6)
C9 0.0139(7) 0.0110(8) 0.0140(8) 0.0013(6) 0.0059(6) 0.0004(6)
C10 0.0137(7) 0.0128(8) 0.0179(8) -0.0020(6) 0.0083(7) 0.0012(6)
C11 0.0148(7) 0.0156(8) 0.0135(8) -0.0026(6) 0.0090(6) -0.0030(6)
C12 0.0134(7) 0.0126(8) 0.0118(8) 0.0000(6) 0.0057(6) -0.0013(6)
C13 0.0102(7) 0.0104(7) 0.0120(8) -0.0020(6) 0.0047(6) -0.0016(6)
C14 0.0138(8) 0.0123(8) 0.0119(7) -0.0022(6) 0.0082(6) 0.0012(6)
C15 0.0196(8) 0.0128(8) 0.0149(8) 0.0010(6) 0.0114(7) 0.0013(6)
C16 0.0191(8) 0.0153(8) 0.0196(9) -0.0042(7) 0.0134(7) -0.0048(6)
C17 0.0124(7) 0.0161(8) 0.0156(8) -0.0051(6) 0.0076(7) 0.0003(6)
C18 0.0156(8) 0.0122(8) 0.0123(8) -0.0015(6) 0.0082(6) 0.0016(6)
C19 0.0153(8) 0.0108(7) 0.0130(8) -0.0033(6) 0.0094(6) -0.0001(6)
C20 0.0114(7) 0.0113(7) 0.0113(8) 0.0001(6) 0.0061(6) 0.0007(6)
C21 0.0117(7) 0.0130(8) 0.0121(8) 0.0016(6) 0.0058(6) 0.0018(6)
C22 0.0138(7) 0.0146(8) 0.0145(8) 0.0024(6) 0.0073(6) 0.0011(6)
C23 0.0197(8) 0.0131(8) 0.0154(8) -0.0016(6) 0.0112(7) -0.0008(6)
C24 0.0370(11) 0.0343(11) 0.0290(10) 0.0148(9) 0.0196(9) -0.0013(9)
C25 0.0216(9) 0.0482(13) 0.0261(10) -0.0069(9) 0.0124(8) -0.0056(9)
Cl1 0.0276(3) 0.0427(3) 0.0394(3) 0.0029(2) 0.0151(2) -0.0012(2)
Cl2 0.0341(3) 0.0641(4) 0.0454(3) 0.0172(3) 0.0193(3) 0.0034(3)
Cl3 0.0462(3) 0.0889(5) 0.0573(4) -0.0093(4) 0.0367(3) 0.0118(3)

loop_
_atom_type_symbol
_atom_type_description
_atom_type_scat_dispersion_real
_atom_type_scat_dispersion_imag
_atom_type_scat_source
C C 0.0033 0.0016 'International Tables Vol C Tables 4.2.6.8 and 6.1.1.4'
H H 0.0000 0.0000 'International Tables Vol C Tables 4.2.6.8 and 6.1.1.4'
Cl Cl 0.1484 0.1585 'International Tables Vol C Tables 4.2.6.8 and 6.1.1.4'
N N 0.0061 0.0033 'International Tables Vol C Tables 4.2.6.8 and 6.1.1.4'
O O 0.0106 0.0060 'International Tables Vol C Tables 4.2.6.8 and 6.1.1.4'

loop_
_geom_angle_atom_site_label_1
_geom_angle_atom_site_label_2
_geom_angle_atom_site_label_3
_geom_angle
C23 O8 C24 115.51(14)
O2 N1 O1 123.21(15)
O2 N1 C5 118.19(14)
O1 N1 C5 118.60(14)
O4 N2 O3 123.44(14)
O4 N2 C11 118.36(14)
O3 N2 C11 118.20(13)
O6 N3 O5 123.72(14)
O6 N3 C17 118.29(14)
O5 N3 C17 117.99(13)
C2 C1 C8 106.38(12)
C2 C1 C14 105.26(12)
C8 C1 C14 104.80(12)
C3 C2 C7 121.67(15)
C3 C2 C1 124.54(14)
C7 C2 C1 113.75(13)
C2 C3 C4 119.26(15)
C5 C4 C3 118.08(15)
C4 C5 C6 123.83(15)
C4 C5 N1 117.96(14)
C6 C5 N1 118.20(14)
C7 C6 C5 117.63(15)
C6 C7 C2 119.44(14)
C6 C7 C20 126.42(14)
C2 C7 C20 114.06(13)
C9 C8 C13 121.55(14)
C9 C8 C1 125.07(14)
C13 C8 C1 113.31(13)
C8 C9 C10 119.57(15)
C11 C10 C9 117.91(15)
C10 C11 C12 123.73(15)
C10 C11 N2 118.64(14)
C12 C11 N2 117.61(14)
C13 C12 C11 117.82(14)
C12 C13 C8 119.36(14)
C12 C13 C20 126.13(14)
C8 C13 C20 114.40(13)
C15 C14 C19 121.26(14)
C15 C14 C1 125.10(14)
C19 C14 C1 113.63(13)
C14 C15 C16 119.43(15)
C17 C16 C15 118.23(15)
C16 C17 C18 123.54(15)
C16 C17 N3 118.12(14)
C18 C17 N3 118.32(14)
C19 C18 C17 117.67(15)
C18 C19 C14 119.83(14)
C18 C19 C20 126.33(14)
C14 C19 C20 113.81(13)
C21 C20 C13 114.58(13)
C21 C20 C7 115.24(13)
C13 C20 C7 105.90(12)
C21 C20 C19 113.48(12)
C13 C20 C19 102.70(12)
C7 C20 C19 103.57(12)
C20 C21 C22 116.24(12)
C23 C22 C21 111.69(13)
O7 C23 O8 123.79(15)
O7 C23 C22 125.19(15)
O8 C23 C22 111.00(13)
Cl3 C25 Cl1 110.6
Cl3 C25 Cl2 110.6
Cl1 C25 Cl2 110.1

loop_
_geom_bond_atom_site_label_1
_geom_bond_atom_site_label_2
_geom_bond_distance
O1 N1 1.226(2)
O2 N1 1.2222(19)
O3 N2 1.2291(19)
O4 N2 1.2266(18)
O5 N3 1.2312(19)
O6 N3 1.2248(19)
O7 C23 1.208(2)
O8 C23 1.333(2)
O8 C24 1.448(2)
N1 C5 1.464(2)
N2 C11 1.470(2)
N3 C17 1.472(2)
C1 C2 1.516(2)
C1 C8 1.520(2)
C1 C14 1.523(2)
C2 C3 1.385(2)
C2 C7 1.402(2)
C3 C4 1.390(2)
C4 C5 1.379(2)
C5 C6 1.391(2)
C6 C7 1.381(2)
C7 C20 1.543(2)
C8 C9 1.382(2)
C8 C13 1.404(2)
C9 C10 1.389(2)
C10 C11 1.382(2)
C11 C12 1.388(2)
C12 C13 1.381(2)
C13 C20 1.542(2)
C14 C15 1.382(2)
C14 C19 1.407(2)
C15 C16 1.393(2)
C16 C17 1.382(2)
C17 C18 1.391(2)
C18 C19 1.379(2)
C19 C20 1.547(2)
C20 C21 1.527(2)
C21 C22 1.538(2)
C22 C23 1.505(2)
C25 Cl3 1.7567
C25 Cl1 1.7576
C25 Cl2 1.7649
